data_7019744
loop_
_publ_author_name
'Greb, Lutz'
'O\~na-Burgos, Pascual'
'Kubas, Adam'
'Falk, Florian C.'
'Breher, Frank'
'Fink, Karin'
'Paradies, Jan'

_publ_section_title
;
 [2.2]Paracyclophane derived bisphosphines for the activation of hydrogen
 by FLPs: application in domino hydrosilylation/hydrogenation of enones.
;
_journal_issue 30
_journal_name_full 'Dalton transactions (Cambridge, England : 2003)'
_journal_page_first 9056
_journal_page_last 9060
_journal_paper_doi 10.1039/c2dt30374d
_journal_volume 41
_journal_year 2012
_chemical_absolute_configuration ad
_chemical_formula_moiety 'C40 H35 P2, B F4'
_chemical_formula_sum 'C40 H35 B F4 P2'
_chemical_formula_weight 664.43
_chemical_name_common Gemphos
_chemical_name_systematic
;
?
;
_space_group_crystal_system monoclinic
_space_group_IT_number 4
_space_group_name_Hall 'P 2yb'
_space_group_name_H-M_alt 'P 1 21 1'
_symmetry_space_group_name_Hall 'P 2yb'
_symmetry_space_group_name_H-M 'P 1 21 1'
_atom_sites_solution_hydrogens geom
_atom_sites_solution_primary direct
_atom_sites_solution_secondary difmap
_audit_creation_date 2012-03-20
_audit_creation_method
;
Olex2 1.1
(compiled Nov 1 2011 20:42:30, GUI svn.r3906)
;
_cell_angle_alpha 90.00
_cell_angle_beta 107.14(3)
_cell_angle_gamma 90.00
_cell_formula_units_Z 2
_cell_length_a 9.6069(19)
_cell_length_b 17.796(4)
_cell_length_c 10.210(2)
_cell_measurement_reflns_used 12279
_cell_measurement_temperature 200(2)
_cell_measurement_theta_max 29.49
_cell_measurement_theta_min 2.07
_cell_volume 1668.0(7)
_computing_molecular_graphics
;
O. V. Dolomanov, L. J. Bourhis, R. J. Gildea, J. A. K. Howard and H. Puschmann,
OLEX2: a complete structure solution, refinement and analysis program.
J. Appl. Cryst. (2009). 42, 339-341.
;
_computing_publication_material
;
O. V. Dolomanov, L. J. Bourhis, R. J. Gildea, J. A. K. Howard and H. Puschmann,
OLEX2: a complete structure solution, refinement and analysis program.
J. Appl. Cryst. (2009). 42, 339-341.
;
_computing_structure_refinement
;
SHELXL, G.M. Sheldrick, Acta Cryst.
2008). A64, 112-122
;
_computing_structure_solution 'SHELXS-97 (Sheldrick, 1990)'
_diffrn_ambient_temperature 200.0
_diffrn_measured_fraction_theta_full 0.998
_diffrn_measured_fraction_theta_max 0.998
_diffrn_radiation_monochromator graphite
_diffrn_radiation_type MoK\a
_diffrn_radiation_wavelength 0.71073
_diffrn_reflns_av_R_equivalents 0.0379
_diffrn_reflns_av_unetI/netI 0.0440
_diffrn_reflns_limit_h_max 13
_diffrn_reflns_limit_h_min -12
_diffrn_reflns_limit_k_max 24
_diffrn_reflns_limit_k_min -24
_diffrn_reflns_limit_l_max 13
_diffrn_reflns_limit_l_min -13
_diffrn_reflns_number 15812
_diffrn_reflns_theta_full 29.15
_diffrn_reflns_theta_max 29.15
_diffrn_reflns_theta_min 2.09
_diffrn_source 'fine-focus sealed tube'
_exptl_absorpt_coefficient_mu 0.19
_exptl_absorpt_correction_type none
_exptl_crystal_colour colourless
_exptl_crystal_colour_primary colourless
_exptl_crystal_density_diffrn 1.323
_exptl_crystal_density_method 'not measured'
_exptl_crystal_description rod
_exptl_crystal_F_000 692
_exptl_crystal_size_max 0.616
_exptl_crystal_size_mid 0.256
_exptl_crystal_size_min 0.143
_refine_diff_density_max 0.421
_refine_diff_density_min -0.237
_refine_diff_density_rms 0.043
_refine_ls_abs_structure_details 'Flack H D (1983), Acta Cryst. A39, 876-881'
_refine_ls_abs_structure_Flack 0.04(6)
_refine_ls_extinction_method none
_refine_ls_goodness_of_fit_ref 0.966
_refine_ls_hydrogen_treatment mixed
_refine_ls_matrix_type full
_refine_ls_number_parameters 428
_refine_ls_number_reflns 8685
_refine_ls_number_restraints 1
_refine_ls_restrained_S_all 0.966
_refine_ls_R_factor_all 0.0504
_refine_ls_R_factor_gt 0.0411
_refine_ls_shift/su_max 0.001
_refine_ls_shift/su_mean 0.000
_refine_ls_structure_factor_coef Fsqd
_refine_ls_weighting_details 'calc w=1/[\s^2^(Fo^2^)+(0.0611P)^2^+0.0000P] where P=(Fo^2^+2Fc^2^)/3'
_refine_ls_weighting_scheme calc
_refine_ls_wR_factor_gt 0.0957
_refine_ls_wR_factor_ref 0.0990
_reflns_number_gt 7301
_reflns_number_total 8685
_reflns_threshold_expression >2sigma(I)
_cod_data_source_file c2dt30374d.txt
_cod_data_source_block gemphoshbf4_1
_cod_original_cell_volume 1668.0(6)
_cod_database_code 7019744

loop_
_space_group_symop_id
_space_group_symop_operation_xyz
1 'x, y, z'
2 '-x, y+1/2, -z'

loop_
_atom_site_label
_atom_site_type_symbol
_atom_site_fract_x
_atom_site_fract_y
_atom_site_fract_z
_atom_site_U_iso_or_equiv
_atom_site_adp_type
_atom_site_occupancy
_atom_site_symmetry_multiplicity
_atom_site_calc_flag
_atom_site_refinement_flags
H1 H 0.396(3) 0.7547(14) 0.412(2) 0.043(6) Uiso 1 1 d .
C1 C 0.3991(2) 0.55589(14) 0.3557(2) 0.0465(5) Uani 1 1 d .
H1A H 0.4388 0.5888 0.2972 0.056 Uiso 1 1 calc R
H1B H 0.4614 0.5106 0.3776 0.056 Uiso 1 1 calc R
C2 C 0.4081(2) 0.59883(14) 0.4936(3) 0.0504(5) Uani 1 1 d .
H2A H 0.4568 0.5662 0.5723 0.061 Uiso 1 1 calc R
H2B H 0.4681 0.6446 0.4994 0.061 Uiso 1 1 calc R
C3 C 0.2591(2) 0.62092(11) 0.5035(2) 0.0391(4) Uani 1 1 d .
C4 C 0.1814(2) 0.68558(10) 0.44285(19) 0.0331(4) Uani 1 1 d .
C5 C 0.0288(2) 0.68548(10) 0.3992(2) 0.0342(4) Uani 1 1 d .
H5 H -0.0225 0.7286 0.3554 0.041 Uiso 1 1 calc R
C6 C -0.0484(2) 0.62209(11) 0.4200(2) 0.0381(4) Uani 1 1 d .
C7 C 0.0292(3) 0.56870(12) 0.5114(2) 0.0447(5) Uani 1 1 d .
H7 H -0.0218 0.5326 0.5482 0.054 Uiso 1 1 calc R
C8 C 0.1791(3) 0.56714(12) 0.5497(2) 0.0473(5) Uani 1 1 d .
H8 H 0.2293 0.5284 0.6090 0.057 Uiso 1 1 calc R
C9 C -0.2010(2) 0.60496(13) 0.3306(3) 0.0486(5) Uani 1 1 d .
H9A H -0.2381 0.6480 0.2688 0.058 Uiso 1 1 calc R
H9B H -0.2659 0.5980 0.3890 0.058 Uiso 1 1 calc R
C10 C -0.2038(2) 0.53170(12) 0.2423(2) 0.0434(5) Uani 1 1 d .
H10A H -0.2299 0.4880 0.2902 0.052 Uiso 1 1 calc R
H10B H -0.2794 0.5371 0.1528 0.052 Uiso 1 1 calc R
C11 C 0.0014(2) 0.57296(11) 0.15355(19) 0.0349(4) Uani 1 1 d .
H11 H -0.0620 0.6060 0.0902 0.042 Uiso 1 1 calc R
C12 C 0.1519(2) 0.58078(10) 0.17958(18) 0.0323(4) Uani 1 1 d .
C13 C 0.2459(2) 0.53227(11) 0.2753(2) 0.0366(4) Uani 1 1 d .
C14 C 0.1846(3) 0.46748(12) 0.3120(2) 0.0443(5) Uani 1 1 d .
H14 H 0.2462 0.4276 0.3567 0.053 Uiso 1 1 calc R
C15 C 0.0342(3) 0.46044(11) 0.2840(2) 0.0425(5) Uani 1 1 d .
H15 H -0.0055 0.4160 0.3101 0.051 Uiso 1 1 calc R
C16 C -0.0581(2) 0.51767(11) 0.2185(2) 0.0369(4) Uani 1 1 d .
C17 C 0.3326(2) 0.80718(10) 0.61159(19) 0.0331(4) Uani 1 1 d .
C18 C 0.4597(2) 0.84977(12) 0.6580(2) 0.0417(4) Uani 1 1 d .
H18 H 0.5184 0.8592 0.5994 0.050 Uiso 1 1 calc R
C19 C 0.4995(3) 0.87806(13) 0.7896(2) 0.0474(5) Uani 1 1 d .
H19 H 0.5857 0.9072 0.8216 0.057 Uiso 1 1 calc R
C20 C 0.4147(3) 0.86424(12) 0.8747(2) 0.0462(5) Uani 1 1 d .
H20 H 0.4442 0.8828 0.9660 0.055 Uiso 1 1 calc R
C21 C 0.2868(3) 0.82356(13) 0.8281(2) 0.0476(5) Uani 1 1 d .
H21 H 0.2268 0.8157 0.8860 0.057 Uiso 1 1 calc R
C22 C 0.2468(2) 0.79428(12) 0.6964(2) 0.0421(4) Uani 1 1 d .
H22 H 0.1602 0.7653 0.6646 0.051 Uiso 1 1 calc R
C23 C 0.1915(2) 0.84140(10) 0.32100(19) 0.0335(4) Uani 1 1 d .
C24 C 0.2533(2) 0.86524(12) 0.2204(2) 0.0404(4) Uani 1 1 d .
H24 H 0.3422 0.8440 0.2150 0.048 Uiso 1 1 calc R
C25 C 0.1832(3) 0.92030(13) 0.1285(2) 0.0484(5) Uani 1 1 d .
H25 H 0.2245 0.9374 0.0600 0.058 Uiso 1 1 calc R
C26 C 0.0535(3) 0.95031(13) 0.1363(2) 0.0527(6) Uani 1 1 d .
H26 H 0.0055 0.9876 0.0722 0.063 Uiso 1 1 calc R
C27 C -0.0074(3) 0.92700(13) 0.2358(2) 0.0474(5) Uani 1 1 d .
H27 H -0.0975 0.9477 0.2391 0.057 Uiso 1 1 calc R
C28 C 0.0627(2) 0.87316(11) 0.3314(2) 0.0384(4) Uani 1 1 d .
H28 H 0.0234 0.8584 0.4026 0.046 Uiso 1 1 calc R
C29 C 0.0708(2) 0.69566(11) -0.0226(2) 0.0359(4) Uani 1 1 d .
C30 C -0.0171(3) 0.75146(12) 0.0086(2) 0.0458(5) Uani 1 1 d .
H30 H 0.0061 0.7709 0.0992 0.055 Uiso 1 1 calc R
C31 C -0.1378(3) 0.77870(15) -0.0916(3) 0.0547(6) Uani 1 1 d .
H31 H -0.1977 0.8159 -0.0688 0.066 Uiso 1 1 calc R
C32 C -0.1711(3) 0.75201(15) -0.2234(3) 0.0555(6) Uani 1 1 d .
H32 H -0.2521 0.7718 -0.2923 0.067 Uiso 1 1 calc R
C33 C -0.0867(3) 0.69660(17) -0.2553(2) 0.0550(6) Uani 1 1 d .
H33 H -0.1109 0.6775 -0.3462 0.066 Uiso 1 1 calc R
C34 C 0.0342(2) 0.66822(14) -0.1552(2) 0.0442(4) Uani 1 1 d .
H34 H 0.0917 0.6299 -0.1782 0.053 Uiso 1 1 calc R
C35 C 0.3497(2) 0.62499(12) 0.0284(2) 0.0390(4) Uani 1 1 d .
C36 C 0.4628(2) 0.67074(17) 0.0171(3) 0.0543(6) Uani 1 1 d .
H36 H 0.4772 0.7184 0.0610 0.065 Uiso 1 1 calc R
C37 C 0.5548(3) 0.6480(2) -0.0569(3) 0.0711(9) Uani 1 1 d .
H37 H 0.6299 0.6806 -0.0655 0.085 Uiso 1 1 calc R
C38 C 0.5382(3) 0.5784(2) -0.1183(3) 0.0748(10) Uani 1 1 d .
H38 H 0.6014 0.5633 -0.1696 0.090 Uiso 1 1 calc R
C39 C 0.4295(3) 0.53028(18) -0.1055(2) 0.0612(7) Uani 1 1 d .
H39 H 0.4190 0.4819 -0.1467 0.073 Uiso 1 1 calc R
C40 C 0.3353(3) 0.55325(14) -0.0316(2) 0.0470(5) Uani 1 1 d .
H40 H 0.2612 0.5202 -0.0220 0.056 Uiso 1 1 calc R
P1 P 0.28237(5) 0.77009(3) 0.43955(5) 0.03182(10) Uani 1 1 d .
P2 P 0.22714(5) 0.66409(3) 0.11874(5) 0.03447(11) Uani 1 1 d .
B1 B 0.6765(4) 0.8241(2) 0.3607(4) 0.0645(8) Uani 1 1 d .
F1 F 0.8115(2) 0.83086(16) 0.4533(2) 0.0981(7) Uani 1 1 d .
F2 F 0.5907(2) 0.88367(14) 0.3836(3) 0.1059(7) Uani 1 1 d .
F3 F 0.6139(2) 0.75907(13) 0.3860(3) 0.1190(9) Uani 1 1 d .
F4 F 0.6888(4) 0.8219(2) 0.2337(3) 0.1692(16) Uani 1 1 d .

loop_
_atom_site_aniso_label
_atom_site_aniso_U_11
_atom_site_aniso_U_22
_atom_site_aniso_U_33
_atom_site_aniso_U_23
_atom_site_aniso_U_13
_atom_site_aniso_U_12
C1 0.0350(10) 0.0559(13) 0.0475(11) 0.0074(10) 0.0106(9) 0.0085(10)
C2 0.0372(11) 0.0436(11) 0.0589(13) -0.0014(10) -0.0037(9) 0.0053(9)
C3 0.0416(11) 0.0355(9) 0.0341(9) -0.0023(7) 0.0017(8) 0.0011(8)
C4 0.0370(9) 0.0308(9) 0.0317(8) -0.0042(6) 0.0107(7) -0.0009(7)
C5 0.0354(9) 0.0301(9) 0.0392(9) -0.0036(7) 0.0141(7) -0.0006(7)
C6 0.0413(11) 0.0363(9) 0.0431(10) -0.0069(8) 0.0221(8) -0.0047(8)
C7 0.0594(14) 0.0403(10) 0.0374(10) -0.0006(8) 0.0191(9) -0.0117(10)
C8 0.0626(14) 0.0368(10) 0.0358(10) 0.0034(8) 0.0041(9) -0.0021(10)
C9 0.0374(11) 0.0441(12) 0.0676(14) -0.0058(10) 0.0204(10) -0.0061(9)
C10 0.0413(11) 0.0398(10) 0.0482(11) -0.0018(8) 0.0116(9) -0.0121(9)
C11 0.0387(10) 0.0319(9) 0.0321(9) -0.0038(7) 0.0073(7) -0.0015(8)
C12 0.0389(9) 0.0289(8) 0.0305(8) -0.0047(6) 0.0122(7) -0.0009(7)
C13 0.0383(10) 0.0361(9) 0.0368(9) -0.0019(7) 0.0129(8) 0.0059(8)
C14 0.0509(12) 0.0349(10) 0.0483(11) 0.0039(8) 0.0167(9) 0.0094(9)
C15 0.0539(12) 0.0287(9) 0.0463(11) -0.0003(8) 0.0169(9) -0.0041(9)
C16 0.0407(10) 0.0314(9) 0.0367(9) -0.0069(7) 0.0086(8) -0.0070(8)
C17 0.0333(9) 0.0293(9) 0.0344(9) -0.0006(7) 0.0068(7) -0.0003(7)
C18 0.0332(10) 0.0419(10) 0.0496(11) -0.0030(8) 0.0114(8) -0.0067(8)
C19 0.0406(11) 0.0426(11) 0.0509(11) -0.0029(9) 0.0008(9) -0.0059(9)
C20 0.0585(13) 0.0369(10) 0.0363(10) -0.0035(8) 0.0033(9) 0.0017(9)
C21 0.0624(14) 0.0427(11) 0.0417(11) -0.0007(9) 0.0214(10) -0.0095(10)
C22 0.0471(11) 0.0389(9) 0.0413(10) -0.0055(8) 0.0147(9) -0.0122(9)
C23 0.0363(9) 0.0304(8) 0.0332(9) -0.0007(7) 0.0096(7) -0.0020(7)
C24 0.0399(11) 0.0401(10) 0.0443(10) 0.0015(8) 0.0173(8) -0.0035(9)
C25 0.0588(14) 0.0452(11) 0.0467(11) 0.0094(9) 0.0241(10) -0.0040(11)
C26 0.0673(16) 0.0433(12) 0.0488(12) 0.0136(10) 0.0191(11) 0.0128(11)
C27 0.0521(13) 0.0429(11) 0.0503(12) 0.0025(9) 0.0196(10) 0.0136(10)
C28 0.0449(11) 0.0356(9) 0.0381(9) -0.0002(8) 0.0176(8) 0.0016(8)
C29 0.0359(9) 0.0335(9) 0.0385(9) 0.0043(7) 0.0114(8) -0.0015(8)
C30 0.0434(11) 0.0427(11) 0.0489(11) -0.0042(9) 0.0100(9) 0.0028(9)
C31 0.0469(12) 0.0488(13) 0.0660(14) -0.0003(11) 0.0128(10) 0.0120(11)
C32 0.0473(12) 0.0663(16) 0.0502(12) 0.0124(11) 0.0104(10) 0.0107(11)
C33 0.0538(13) 0.0753(16) 0.0346(11) -0.0001(10) 0.0111(10) 0.0083(12)
C34 0.0453(11) 0.0498(11) 0.0395(10) 0.0000(9) 0.0155(8) 0.0062(11)
C35 0.0321(9) 0.0472(11) 0.0380(9) 0.0061(8) 0.0108(7) 0.0070(8)
C36 0.0420(11) 0.0633(14) 0.0596(13) 0.0192(12) 0.0181(10) 0.0043(12)
C37 0.0525(15) 0.096(2) 0.0750(18) 0.0371(17) 0.0340(13) 0.0172(15)
C38 0.0561(15) 0.125(3) 0.0510(14) 0.0267(17) 0.0271(12) 0.0401(18)
C39 0.0631(16) 0.0791(18) 0.0379(11) 0.0021(11) 0.0094(11) 0.0341(15)
C40 0.0441(11) 0.0539(13) 0.0405(10) -0.0029(9) 0.0085(9) 0.0102(10)
P1 0.0297(2) 0.0317(2) 0.0349(2) -0.00087(19) 0.01088(17) -0.0005(2)
P2 0.0349(2) 0.0316(2) 0.0366(2) -0.00131(19) 0.00993(18) -0.0010(2)
B1 0.0473(16) 0.075(2) 0.074(2) -0.0107(16) 0.0234(14) -0.0147(15)
F1 0.0513(10) 0.1398(19) 0.1067(16) -0.0295(14) 0.0285(10) -0.0063(11)
F2 0.0754(13) 0.0872(14) 0.141(2) -0.0129(14) 0.0096(13) 0.0111(12)
F3 0.0871(14) 0.0785(13) 0.226(3) -0.0062(17) 0.0989(18) -0.0132(12)
F4 0.215(3) 0.229(4) 0.0756(15) -0.0460(19) 0.0630(19) -0.110(3)

loop_
_atom_type_symbol
_atom_type_description
_atom_type_scat_dispersion_real
_atom_type_scat_dispersion_imag
_atom_type_scat_source
C C 0.0035 0.0016 'International Tables Vol C Tables 4.2.6.8 and 6.1.1.4'
H H 0.0000 0.0000 'International Tables Vol C Tables 4.2.6.8 and 6.1.1.4'
B B 0.0014 0.0007 'International Tables Vol C Tables 4.2.6.8 and 6.1.1.4'
F F 0.0179 0.0103 'International Tables Vol C Tables 4.2.6.8 and 6.1.1.4'
P P 0.1043 0.0967 'International Tables Vol C Tables 4.2.6.8 and 6.1.1.4'

loop_
_geom_angle_atom_site_label_1
_geom_angle_atom_site_label_2
_geom_angle_atom_site_label_3
_geom_angle
C13 C1 C2 113.89(18)
C3 C2 C1 112.31(17)
C4 C3 C2 124.7(2)
C8 C3 C2 118.0(2)
C8 C3 C4 115.8(2)
C3 C4 P1 118.22(15)
C5 C4 C3 120.44(18)
C5 C4 P1 121.03(14)
C6 C5 C4 120.29(18)
C5 C6 C9 122.23(19)
C7 C6 C5 116.79(19)
C7 C6 C9 120.13(19)
C8 C7 C6 121.0(2)
C7 C8 C3 121.7(2)
C6 C9 C10 111.20(18)
C16 C10 C9 111.53(16)
C12 C11 C16 121.61(18)
C11 C12 C13 119.05(18)
C11 C12 P2 120.29(14)
C13 C12 P2 119.48(15)
C12 C13 C1 121.69(19)
C14 C13 C1 120.15(19)
C14 C13 C12 117.14(19)
C15 C14 C13 120.90(19)
C16 C15 C14 120.67(19)
C11 C16 C10 119.18(18)
C15 C16 C10 122.37(19)
C15 C16 C11 116.9(2)
C18 C17 P1 119.04(16)
C22 C17 C18 120.14(18)
C22 C17 P1 120.82(14)
C19 C18 C17 119.5(2)
C20 C19 C18 120.3(2)
C19 C20 C21 120.4(2)
C20 C21 C22 119.6(2)
C17 C22 C21 120.0(2)
C24 C23 P1 118.93(16)
C28 C23 C24 120.88(18)
C28 C23 P1 120.18(15)
C25 C24 C23 119.1(2)
C26 C25 C24 120.1(2)
C27 C26 C25 120.9(2)
C26 C27 C28 120.1(2)
C23 C28 C27 118.89(19)
C30 C29 P2 116.50(16)
C34 C29 C30 118.49(19)
C34 C29 P2 125.02(16)
C31 C30 C29 120.6(2)
C32 C31 C30 120.3(2)
C31 C32 C33 119.8(2)
C32 C33 C34 120.5(2)
C29 C34 C33 120.3(2)
C36 C35 C40 118.4(2)
C36 C35 P2 116.95(19)
C40 C35 P2 124.66(17)
C37 C36 C35 121.0(3)
C38 C37 C36 120.4(3)
C37 C38 C39 120.2(3)
C38 C39 C40 119.7(3)
C39 C40 C35 120.3(3)
C4 P1 C17 106.22(9)
C23 P1 C4 116.57(9)
C23 P1 C17 109.62(9)
C12 P2 C29 101.57(9)
C35 P2 C12 103.83(9)
C35 P2 C29 102.60(9)
F1 B1 F2 107.6(3)
F3 B1 F1 108.9(3)
F3 B1 F2 107.2(3)
F4 B1 F1 109.7(3)
F4 B1 F2 114.1(4)
F4 B1 F3 109.2(3)

loop_
_geom_bond_atom_site_label_1
_geom_bond_atom_site_label_2
_geom_bond_distance
C1 C2 1.582(3)
C1 C13 1.518(3)
C2 C3 1.516(3)
C3 C4 1.411(3)
C3 C8 1.394(3)
C4 C5 1.401(3)
C4 P1 1.7951(19)
C5 C6 1.400(3)
C6 C7 1.385(3)
C6 C9 1.512(3)
C7 C8 1.377(4)
C9 C10 1.581(3)
C10 C16 1.510(3)
C11 C12 1.397(3)
C11 C16 1.400(3)
C12 C13 1.413(3)
C12 P2 1.836(2)
C13 C14 1.395(3)
C14 C15 1.393(3)
C15 C16 1.386(3)
C17 C18 1.396(3)
C17 C22 1.380(3)
C17 P1 1.8039(19)
C18 C19 1.379(3)
C19 C20 1.377(4)
C20 C21 1.384(3)
C21 C22 1.387(3)
C23 C24 1.396(3)
C23 C28 1.392(3)
C23 P1 1.793(2)
C24 C25 1.386(3)
C25 C26 1.380(4)
C26 C27 1.377(3)
C27 C28 1.392(3)
C29 C30 1.400(3)
C29 C34 1.383(3)
C29 P2 1.838(2)
C30 C31 1.388(3)
C31 C32 1.373(4)
C32 C33 1.375(4)
C33 C34 1.396(3)
C35 C36 1.390(3)
C35 C40 1.405(3)
C35 P2 1.833(2)
C36 C37 1.382(4)
C37 C38 1.376(5)
C38 C39 1.386(5)
C39 C40 1.399(3)
B1 F1 1.367(4)
B1 F2 1.403(4)
B1 F3 1.364(4)
B1 F4 1.337(4)
